data_7043708
loop_
_publ_author_name
'Chand, Santanu'
'Elahi, Syed Meheboob'
'Pal, Arun'
'Das, Madhab C.'

_publ_section_title
;
 A new set of Cd(ii)-coordination polymers with mixed ligands of
 dicarboxylate and pyridyl substituted diaminotriazine: selective sorption
 towards CO2 and cationic dyes
;
_journal_name_full 'Dalton Trans.'
_journal_paper_doi 10.1039/C7DT01657C
_journal_year 2017
_chemical_formula_sum 'C14 H14 Cd N6 O6 S'
_chemical_formula_weight 506.77
_chemical_name_systematic
;
 ?
;
_space_group_IT_number 13
_symmetry_cell_setting monoclinic
_symmetry_space_group_name_Hall '-P 2yc'
_symmetry_space_group_name_H-M 'P 1 2/c 1'
_atom_sites_solution_hydrogens geom
_atom_sites_solution_primary direct
_atom_sites_solution_secondary difmap
_audit_creation_method SHELXL-97
_audit_update_record
;
2017-03-28 deposited with the CCDC.
2017-07-19 downloaded from the CCDC.
;
_cell_angle_alpha 90
_cell_angle_beta 106.527(5)
_cell_angle_gamma 90
_cell_formula_units_Z 2
_cell_length_a 9.900(5)
_cell_length_b 15.969(5)
_cell_length_c 7.269(5)
_cell_measurement_reflns_used 342
_cell_measurement_temperature 293(2)
_cell_measurement_theta_max 31.456
_cell_measurement_theta_min 2.167
_cell_volume 1101.7(10)
_computing_cell_refinement 'SAINT 6.45 ( Bruker, 2003)'
_computing_data_collection 'SMART 5.628 (Bruker, 2003)'
_computing_data_reduction 'SAINT 6.45  (Bruker, 2003)'
_computing_molecular_graphics 'Diamond 2.1e'
_computing_structure_refinement 'SHELXL-97 (Sheldrick, 1997)'
_computing_structure_solution SIR-97
_diffrn_ambient_temperature 293(2)
_diffrn_measured_fraction_theta_full 0.993
_diffrn_measured_fraction_theta_max 0.993
_diffrn_measurement_device_type 'Bruker SMART APEX'
_diffrn_measurement_method /w-scans
_diffrn_radiation_monochromator graphite
_diffrn_radiation_source 'fine-focus sealed tube'
_diffrn_radiation_type MoK\a
_diffrn_radiation_wavelength 0.71069
_diffrn_reflns_av_R_equivalents 0.0299
_diffrn_reflns_av_sigmaI/netI 0.0287
_diffrn_reflns_limit_h_max 14
_diffrn_reflns_limit_h_min -14
_diffrn_reflns_limit_k_max 22
_diffrn_reflns_limit_k_min -22
_diffrn_reflns_limit_l_max 10
_diffrn_reflns_limit_l_min -10
_diffrn_reflns_number 15402
_diffrn_reflns_theta_full 31.03
_diffrn_reflns_theta_max 31.03
_diffrn_reflns_theta_min 2.15
_exptl_absorpt_coefficient_mu 1.125
_exptl_absorpt_correction_T_max 0.913
_exptl_absorpt_correction_T_min 0.850
_exptl_absorpt_correction_type empirical
_exptl_absorpt_process_details SADABS
_exptl_crystal_colour colorless
_exptl_crystal_density_diffrn 1.528
_exptl_crystal_density_method 'not measured'
_exptl_crystal_description block
_exptl_crystal_F_000 504
_exptl_crystal_size_max 0.16
_exptl_crystal_size_mid 0.12
_exptl_crystal_size_min 0.08
_refine_diff_density_max 1.241
_refine_diff_density_min -0.384
_refine_diff_density_rms 0.084
_refine_ls_extinction_method none
_refine_ls_goodness_of_fit_ref 1.062
_refine_ls_hydrogen_treatment mixed
_refine_ls_matrix_type full
_refine_ls_number_parameters 138
_refine_ls_number_reflns 3269
_refine_ls_number_restraints 1
_refine_ls_restrained_S_all 1.062
_refine_ls_R_factor_all 0.0391
_refine_ls_R_factor_gt 0.0294
_refine_ls_shift/su_max 0.001
_refine_ls_shift/su_mean 0.000
_refine_ls_structure_factor_coef Fsqd
_refine_ls_weighting_details 'calc w=1/[\s^2^(Fo^2^)+(0.0429P)^2^+0.0000P] where P=(Fo^2^+2Fc^2^)/3'
_refine_ls_weighting_scheme calc
_refine_ls_wR_factor_gt 0.0722
_refine_ls_wR_factor_ref 0.0749
_reflns_number_gt 2731
_reflns_number_total 3269
_reflns_threshold_expression >2sigma(I)
_cod_data_source_file c7dt01657c2.cif
_cod_data_source_block CP1
_cod_depositor_comments
;
The following automatic conversions were performed:

'_symmetry_cell_setting' value 'Monoclinic' changed to 'monoclinic'
according to
/home/data/users/saulius/crontab/automatic-downloads/rss-feeds/RSC/lib/dictionaries/cif_core.dic
dictionary named 'cif_core.dic' version 2.4.2 from 2011-04-26.

Automatic conversion script
Id: cif_fix_values 4973 2017-02-22 13:04:09Z antanas 
;
_cod_original_sg_symbol_H-M P2/c
_cod_database_code 7043708

loop_
_symmetry_equiv_pos_as_xyz
'x, y, z'
'-x, y, -z+1/2'
'-x, -y, -z'
'x, -y, z-1/2'

loop_
_atom_site_label
_atom_site_type_symbol
_atom_site_fract_x
_atom_site_fract_y
_atom_site_fract_z
_atom_site_U_iso_or_equiv
_atom_site_adp_type
_atom_site_occupancy
_atom_site_symmetry_multiplicity
_atom_site_calc_flag
_atom_site_refinement_flags
Cd1 Cd 0.0000 0.372789(11) 0.7500 0.02850(8) Uani 1 2 d S
S1 S 0.5000 0.38215(4) 1.2500 0.03054(15) Uani 1 2 d S
O2 O 0.15749(14) 0.48207(8) 0.90968(19) 0.0328(3) Uani 1 1 d .
O1 O 0.22060(18) 0.35196(10) 0.9900(2) 0.0459(4) Uani 1 1 d .
N2 N -0.1198(2) -0.08058(11) 0.7526(3) 0.0382(4) Uani 1 1 d .
OW1 O 0.1148(2) 0.36084(11) 0.5136(3) 0.0445(4) Uani 1 1 d D
N4 N -0.2276(2) -0.20505(12) 0.7727(3) 0.0520(5) Uani 1 1 d .
H4A H -0.2290 -0.2589 0.7760 0.062 Uiso 1 1 calc R
H4B H -0.3004 -0.1770 0.7784 0.062 Uiso 1 1 calc R
N3 N 0.0000 0.22467(14) 0.7500 0.0332(5) Uani 1 2 d S
C7 C 0.37998(18) 0.45724(11) 1.1380(2) 0.0248(4) Uani 1 1 d .
C8 C 0.43157(19) 0.53617(11) 1.1859(3) 0.0273(4) Uani 1 1 d .
H8 H 0.3817 0.5847 1.1388 0.033 Uiso 1 1 calc R
C6 C 0.24455(18) 0.42946(13) 1.0063(2) 0.0283(4) Uani 1 1 d .
N1 N 0.0000 -0.21112(16) 0.7500 0.0394(6) Uani 1 2 d S
C1 C -0.1124(2) -0.16508(14) 0.7587(3) 0.0391(5) Uani 1 1 d .
C2 C 0.0000 -0.04400(18) 0.7500 0.0327(6) Uani 1 2 d S
C5 C -0.1109(2) 0.18129(14) 0.7654(3) 0.0408(5) Uani 1 1 d .
H5 H -0.1894 0.2107 0.7761 0.049 Uiso 1 1 calc R
C3 C 0.0000 0.05051(17) 0.7500 0.0320(6) Uani 1 2 d S
C4 C -0.1156(2) 0.09449(14) 0.7663(3) 0.0394(5) Uani 1 1 d .
H4 H -0.1952 0.0666 0.7777 0.047 Uiso 1 1 calc R
H2W1 H 0.125(3) 0.407(2) 0.477(5) 0.070(10) Uiso 1 1 d .
H1W1 H 0.081(3) 0.3255(18) 0.428(4) 0.084(11) Uiso 1 1 d D

loop_
_atom_site_aniso_label
_atom_site_aniso_U_11
_atom_site_aniso_U_22
_atom_site_aniso_U_33
_atom_site_aniso_U_23
_atom_site_aniso_U_13
_atom_site_aniso_U_12
Cd1 0.02239(11) 0.02251(12) 0.03314(12) 0.000 -0.00415(7) 0.000
S1 0.0254(3) 0.0235(3) 0.0351(3) 0.000 -0.0037(3) 0.000
O2 0.0234(7) 0.0309(7) 0.0360(7) -0.0018(6) -0.0044(5) 0.0023(5)
O1 0.0350(8) 0.0289(8) 0.0575(10) 0.0026(6) -0.0132(7) -0.0087(7)
N2 0.0423(11) 0.0285(9) 0.0424(10) 0.0033(7) 0.0098(8) -0.0009(8)
OW1 0.0513(11) 0.0320(9) 0.0508(10) -0.0004(8) 0.0155(8) -0.0056(8)
N4 0.0483(12) 0.0318(10) 0.0744(14) 0.0098(9) 0.0148(11) -0.0057(9)
N3 0.0308(12) 0.0254(12) 0.0386(12) 0.000 0.0023(10) 0.000
C7 0.0183(8) 0.0279(9) 0.0249(8) -0.0002(7) 0.0008(6) 0.0001(7)
C8 0.0227(9) 0.0248(9) 0.0310(9) 0.0017(7) 0.0024(7) 0.0015(7)
C6 0.0217(9) 0.0320(10) 0.0271(9) -0.0008(7) 0.0005(7) -0.0026(7)
N1 0.0449(15) 0.0295(13) 0.0405(13) 0.000 0.0069(11) 0.000
C1 0.0463(13) 0.0321(11) 0.0342(10) 0.0039(8) 0.0039(9) -0.0024(9)
C2 0.0407(16) 0.0253(13) 0.0286(13) 0.000 0.0042(11) 0.000
C5 0.0324(11) 0.0309(11) 0.0582(13) -0.0017(10) 0.0114(10) 0.0025(9)
C3 0.0385(16) 0.0267(14) 0.0282(13) 0.000 0.0054(11) 0.000
C4 0.0334(12) 0.0312(11) 0.0532(13) -0.0006(9) 0.0119(10) -0.0037(9)

loop_
_atom_type_symbol
_atom_type_description
_atom_type_scat_dispersion_real
_atom_type_scat_dispersion_imag
_atom_type_scat_source
C C 0.0033 0.0016 'International Tables Vol C Tables 4.2.6.8 and 6.1.1.4'
H H 0.0000 0.0000 'International Tables Vol C Tables 4.2.6.8 and 6.1.1.4'
N N 0.0061 0.0033 'International Tables Vol C Tables 4.2.6.8 and 6.1.1.4'
O O 0.0106 0.0060 'International Tables Vol C Tables 4.2.6.8 and 6.1.1.4'
S S 0.1246 0.1234 'International Tables Vol C Tables 4.2.6.8 and 6.1.1.4'
Cd Cd -0.8075 1.2024 'International Tables Vol C Tables 4.2.6.8 and 6.1.1.4'

loop_
_geom_angle_atom_site_label_1
_geom_angle_atom_site_label_2
_geom_angle_atom_site_label_3
_geom_angle
_geom_angle_site_symmetry_1
_geom_angle_site_symmetry_3
OW1 Cd1 OW1 170.57(9) . 2_556
OW1 Cd1 N3 85.29(4) . .
OW1 Cd1 N3 85.29(4) 2_556 .
OW1 Cd1 O1 89.21(8) . 2_556
OW1 Cd1 O1 89.48(8) 2_556 2_556
N3 Cd1 O1 82.03(4) . 2_556
OW1 Cd1 O1 89.48(8) . .
OW1 Cd1 O1 89.21(8) 2_556 .
N3 Cd1 O1 82.03(4) . .
O1 Cd1 O1 164.06(8) 2_556 .
OW1 Cd1 O2 91.74(6) . .
OW1 Cd1 O2 95.10(7) 2_556 .
N3 Cd1 O2 136.47(3) . .
O1 Cd1 O2 141.44(5) 2_556 .
O1 Cd1 O2 54.49(5) . .
OW1 Cd1 O2 95.10(7) . 2_556
OW1 Cd1 O2 91.74(6) 2_556 2_556
N3 Cd1 O2 136.47(3) . 2_556
O1 Cd1 O2 54.49(5) 2_556 2_556
O1 Cd1 O2 141.44(5) . 2_556
O2 Cd1 O2 87.06(7) . 2_556
OW1 Cd1 C6 90.38(7) . .
OW1 Cd1 C6 92.72(8) 2_556 .
N3 Cd1 C6 109.18(4) . .
O1 Cd1 C6 168.71(6) 2_556 .
O1 Cd1 C6 27.19(6) . .
O2 Cd1 C6 27.30(5) . .
O2 Cd1 C6 114.34(6) 2_556 .
OW1 Cd1 C6 92.72(8) . 2_556
OW1 Cd1 C6 90.38(7) 2_556 2_556
N3 Cd1 C6 109.18(4) . 2_556
O1 Cd1 C6 27.19(6) 2_556 2_556
O1 Cd1 C6 168.71(6) . 2_556
O2 Cd1 C6 114.34(6) . 2_556
O2 Cd1 C6 27.30(5) 2_556 2_556
C6 Cd1 C6 141.63(9) . 2_556
C7 S1 C7 91.67(12) 2_657 .
C6 O2 Cd1 91.82(12) . .
C6 O1 Cd1 92.31(11) . .
C2 N2 C1 113.57(19) . .
C5 N3 C5 117.2(3) . 2_556
C5 N3 Cd1 121.40(13) . .
C5 N3 Cd1 121.40(13) 2_556 .
C8 C7 C6 130.26(17) . .
C8 C7 S1 111.37(13) . .
C6 C7 S1 118.35(14) . .
C7 C8 C8 112.80(10) . 2_657
O1 C6 O2 121.37(17) . .
O1 C6 C7 117.91(16) . .
O2 C6 C7 120.70(18) . .
O1 C6 Cd1 60.51(10) . .
O2 C6 Cd1 60.88(10) . .
C7 C6 Cd1 176.93(13) . .
C1 N1 C1 114.0(3) 2_556 .
N4 C1 N1 118.4(2) . .
N4 C1 N2 116.1(2) . .
N1 C1 N2 125.5(2) . .
N2 C2 N2 127.7(3) . 2_556
N2 C2 C3 116.13(13) . .
N2 C2 C3 116.13(13) 2_556 .
N3 C5 C4 123.4(2) . .
C4 C3 C4 118.6(3) 2_556 .
C4 C3 C2 120.69(14) 2_556 .
C4 C3 C2 120.69(14) . .
C3 C4 C5 118.7(2) . .

loop_
_geom_bond_atom_site_label_1
_geom_bond_atom_site_label_2
_geom_bond_distance
_geom_bond_site_symmetry_2
Cd1 OW1 2.322(2) .
Cd1 OW1 2.322(2) 2_556
Cd1 N3 2.365(2) .
Cd1 O1 2.3991(18) 2_556
Cd1 O1 2.3991(18) .
Cd1 O2 2.4071(15) .
Cd1 O2 2.4071(15) 2_556
Cd1 C6 2.754(2) .
Cd1 C6 2.754(2) 2_556
S1 C7 1.7209(19) 2_657
S1 C7 1.7209(19) .
O2 C6 1.264(2) .
O1 C6 1.259(3) .
N2 C2 1.327(2) .
N2 C1 1.351(3) .
N4 C1 1.336(3) .
N3 C5 1.329(3) .
N3 C5 1.329(3) 2_556
C7 C8 1.367(3) .
C7 C6 1.477(2) .
C8 C8 1.409(4) 2_657
N1 C1 1.350(3) 2_556
N1 C1 1.350(3) .
C2 N2 1.327(2) 2_556
C2 C3 1.509(4) .
C5 C4 1.387(3) .
C3 C4 1.376(3) 2_556
C3 C4 1.376(3) .

loop_
_platon_squeeze_void_nr
_platon_squeeze_void_average_x
_platon_squeeze_void_average_y
_platon_squeeze_void_average_z
_platon_squeeze_void_volume
_platon_squeeze_void_count_electrons
1 0.500 0.000 0.026 266.7 1.4
